data_7014489
loop_
_publ_author_name
'Pogozhev, Dmitry'
'Baudron, St\'ephane A'
'Hosseini, Mir Wais'

_publ_section_title
;
 Dipyrrin based silver [2 + 2] metallamacrocycles.
;
_journal_issue 2
_journal_name_full 'Dalton transactions (Cambridge, England : 2003)'
_journal_page_first 437
_journal_page_last 445
_journal_paper_doi 10.1039/c0dt00907e
_journal_volume 40
_journal_year 2011
_chemical_formula_moiety 'C20 H15 N3'
_chemical_formula_sum 'C20 H15 N3'
_chemical_formula_weight 297.35
_chemical_name_systematic
;
?
;
_space_group_IT_number 14
_symmetry_cell_setting monoclinic
_symmetry_space_group_name_Hall '-P 2yn'
_symmetry_space_group_name_H-M 'P 1 21/n 1'
_atom_sites_solution_hydrogens geom
_atom_sites_solution_primary direct
_atom_sites_solution_secondary difmap
_audit_creation_method SHELXL-97
_cell_angle_alpha 90.00
_cell_angle_beta 105.5270(10)
_cell_angle_gamma 90.00
_cell_formula_units_Z 4
_cell_length_a 11.1131(3)
_cell_length_b 7.2051(2)
_cell_length_c 19.4251(5)
_cell_measurement_reflns_used 5119
_cell_measurement_temperature 173(2)
_cell_measurement_theta_max 27.50
_cell_measurement_theta_min 2.43
_cell_volume 1498.62(7)
_computing_cell_refinement 'Bruker SAINT'
_computing_data_collection 'Bruker APEX2'
_computing_data_reduction 'Bruker SAINT'
_computing_molecular_graphics 'Bruker SHELXTL'
_computing_publication_material 'Bruker SHELXTL'
_computing_structure_refinement 'SHELXL-97 (Sheldrick, 2008)'
_computing_structure_solution 'SHELXS-97 (Sheldrick, 2008)'
_diffrn_ambient_temperature 173(2)
_diffrn_measured_fraction_theta_full 0.979
_diffrn_measured_fraction_theta_max 0.979
_diffrn_measurement_device_type 'Bruker APEX-II CCD'
_diffrn_measurement_method '\f and \w scans'
_diffrn_radiation_monochromator graphite
_diffrn_radiation_source 'fine-focus sealed tube'
_diffrn_radiation_type MoK\a
_diffrn_radiation_wavelength 0.71073
_diffrn_reflns_av_R_equivalents 0.0204
_diffrn_reflns_av_sigmaI/netI 0.0216
_diffrn_reflns_limit_h_max 14
_diffrn_reflns_limit_h_min -14
_diffrn_reflns_limit_k_max 6
_diffrn_reflns_limit_k_min -9
_diffrn_reflns_limit_l_max 16
_diffrn_reflns_limit_l_min -25
_diffrn_reflns_number 11268
_diffrn_reflns_theta_full 27.74
_diffrn_reflns_theta_max 27.74
_diffrn_reflns_theta_min 1.92
_exptl_absorpt_coefficient_mu 0.080
_exptl_absorpt_correction_T_max 0.9921
_exptl_absorpt_correction_T_min 0.9843
_exptl_absorpt_correction_type multi-scan
_exptl_absorpt_process_details sadabs
_exptl_crystal_colour yellow
_exptl_crystal_density_diffrn 1.318
_exptl_crystal_density_meas ?
_exptl_crystal_density_method 'not measured'
_exptl_crystal_description prism
_exptl_crystal_F_000 624
_exptl_crystal_size_max 0.20
_exptl_crystal_size_mid 0.20
_exptl_crystal_size_min 0.10
_refine_diff_density_max 0.372
_refine_diff_density_min -0.341
_refine_diff_density_rms 0.043
_refine_ls_extinction_method none
_refine_ls_goodness_of_fit_ref 1.049
_refine_ls_hydrogen_treatment constr
_refine_ls_matrix_type full
_refine_ls_number_parameters 208
_refine_ls_number_reflns 3465
_refine_ls_number_restraints 0
_refine_ls_restrained_S_all 1.049
_refine_ls_R_factor_all 0.0523
_refine_ls_R_factor_gt 0.0444
_refine_ls_shift/su_max 0.000
_refine_ls_shift/su_mean 0.000
_refine_ls_structure_factor_coef Fsqd
_refine_ls_weighting_details 'calc w=1/[\s^2^(Fo^2^)+(0.0552P)^2^+0.6794P] where P=(Fo^2^+2Fc^2^)/3'
_refine_ls_weighting_scheme calc
_refine_ls_wR_factor_gt 0.1167
_refine_ls_wR_factor_ref 0.1227
_reflns_number_gt 2959
_reflns_number_total 3465
_reflns_threshold_expression >2sigma(I)
_cod_data_source_file C0DT00907E.TXT
_cod_data_source_block 2
_cod_depositor_comments
;
The following automatic conversions were performed:
'_symmetry_cell_setting' value 'Monoclinic' changed to 'monoclinic'
according to '/home/saulius/struct/CIF-dictionaries/cif_core.dic'
dictionary named 'cif_core.dic' version 2.4.1 from 2010-06-29.

Automatic conversion script
Id: cif_fix_enum 1555 2011-01-17 13:19:09Z saulius 

The following automatic conversions were performed:

'_exptl_crystal_density_meas' value 'not measured' was changed to '?'
- the value is perceived as not measured.

Automatic conversion script
Id: cif_fix_values 3008 2015-01-20 13:52:24Z robertas 
;
_cod_original_sg_symbol_H-M 'P2(1)/n '
_cod_database_code 7014489

loop_
_symmetry_equiv_pos_as_xyz
'x, y, z'
'-x+1/2, y+1/2, -z+1/2'
'-x, -y, -z'
'x-1/2, -y-1/2, z-1/2'

loop_
_atom_site_label
_atom_site_type_symbol
_atom_site_fract_x
_atom_site_fract_y
_atom_site_fract_z
_atom_site_U_iso_or_equiv
_atom_site_adp_type
_atom_site_occupancy
_atom_site_symmetry_multiplicity
_atom_site_calc_flag
_atom_site_refinement_flags
_atom_site_disorder_assembly
_atom_site_disorder_group
C1 C 0.41234(14) 0.6284(2) 0.41432(8) 0.0350(3) Uani 1 1 d . . .
H1 H 0.4733 0.5390 0.4159 0.042 Uiso 1 1 calc R . .
C2 C 0.41521(14) 0.7597(2) 0.46793(8) 0.0346(3) Uani 1 1 d . . .
H2 H 0.4770 0.7724 0.5107 0.041 Uiso 1 1 calc R . .
C3 C 0.30897(13) 0.8668(2) 0.44527(7) 0.0298(3) Uani 1 1 d . . .
H3 H 0.2855 0.9650 0.4699 0.036 Uiso 1 1 calc R . .
C4 C 0.24245(12) 0.79888(19) 0.37743(7) 0.0261(3) Uani 1 1 d . . .
C5 C 0.13287(12) 0.86598(18) 0.32946(7) 0.0251(3) Uani 1 1 d . . .
C6 C 0.07811(12) 0.78844(19) 0.26235(7) 0.0250(3) Uani 1 1 d . . .
C7 C -0.03965(13) 0.8320(2) 0.21467(8) 0.0311(3) Uani 1 1 d . . .
H7 H -0.0928 0.9277 0.2198 0.037 Uiso 1 1 calc R . .
C8 C -0.06004(14) 0.7064(2) 0.15978(8) 0.0349(3) Uani 1 1 d . . .
H8 H -0.1299 0.6995 0.1207 0.042 Uiso 1 1 calc R . .
C9 C 0.04567(14) 0.5896(2) 0.17412(8) 0.0337(3) Uani 1 1 d . . .
H9 H 0.0560 0.4920 0.1449 0.040 Uiso 1 1 calc R . .
C10 C 0.06733(12) 1.02866(19) 0.35069(7) 0.0252(3) Uani 1 1 d . . .
C11 C 0.06729(16) 1.1999(2) 0.31770(9) 0.0374(4) Uani 1 1 d . . .
H11 H 0.1135 1.2158 0.2847 0.045 Uiso 1 1 calc R . .
C12 C -0.00090(15) 1.3471(2) 0.33351(9) 0.0354(4) Uani 1 1 d . . .
H12 H 0.0005 1.4609 0.3111 0.043 Uiso 1 1 calc R . .
C13 C -0.07161(12) 1.32731(19) 0.38249(7) 0.0251(3) Uani 1 1 d . . .
C14 C -0.07078(12) 1.15602(19) 0.41569(7) 0.0258(3) Uani 1 1 d . . .
H14 H -0.1173 1.1399 0.4485 0.031 Uiso 1 1 calc R . .
C15 C -0.00152(12) 1.00914(19) 0.40051(7) 0.0257(3) Uani 1 1 d . . .
H15 H -0.0010 0.8963 0.4239 0.031 Uiso 1 1 calc R . .
C16 C -0.14576(12) 1.48515(19) 0.39837(7) 0.0258(3) Uani 1 1 d . . .
C17 C -0.19786(13) 1.6187(2) 0.34703(8) 0.0317(3) Uani 1 1 d . . .
H17 H -0.1873 1.6103 0.3012 0.038 Uiso 1 1 calc R . .
C18 C -0.26554(14) 1.7642(2) 0.36481(9) 0.0369(4) Uani 1 1 d . . .
H18 H -0.3003 1.8505 0.3295 0.044 Uiso 1 1 calc R . .
C19 C -0.23401(15) 1.6601(2) 0.47814(9) 0.0384(4) Uani 1 1 d . . .
H19 H -0.2455 1.6734 0.5236 0.046 Uiso 1 1 calc R . .
C20 C -0.16609(13) 1.5084(2) 0.46564(8) 0.0318(3) Uani 1 1 d . . .
H20 H -0.1344 1.4228 0.5018 0.038 Uiso 1 1 calc R . .
N1 N 0.30956(11) 0.65032(17) 0.36084(7) 0.0307(3) Uani 1 1 d . . .
H1A H 0.2884 0.5841 0.3227 0.037 Uiso 1 1 calc R . .
N2 N 0.12871(11) 0.63671(17) 0.23472(6) 0.0289(3) Uani 1 1 d . . .
N3 N -0.28402(12) 1.78851(19) 0.42925(8) 0.0395(3) Uani 1 1 d . . .

loop_
_atom_site_aniso_label
_atom_site_aniso_U_11
_atom_site_aniso_U_22
_atom_site_aniso_U_33
_atom_site_aniso_U_23
_atom_site_aniso_U_13
_atom_site_aniso_U_12
C1 0.0343(7) 0.0314(8) 0.0391(8) 0.0074(6) 0.0097(6) 0.0087(6)
C2 0.0355(7) 0.0382(9) 0.0284(7) 0.0049(6) 0.0058(6) 0.0022(6)
C3 0.0354(7) 0.0271(7) 0.0291(7) 0.0003(6) 0.0125(6) -0.0009(6)
C4 0.0292(6) 0.0219(7) 0.0293(7) 0.0005(5) 0.0115(5) 0.0003(5)
C5 0.0298(6) 0.0192(6) 0.0299(7) 0.0008(5) 0.0141(5) -0.0006(5)
C6 0.0280(6) 0.0213(7) 0.0279(6) 0.0003(5) 0.0115(5) 0.0004(5)
C7 0.0315(7) 0.0298(8) 0.0329(7) 0.0029(6) 0.0102(6) 0.0028(6)
C8 0.0340(7) 0.0410(9) 0.0284(7) -0.0019(6) 0.0061(6) -0.0026(6)
C9 0.0401(8) 0.0346(8) 0.0298(7) -0.0074(6) 0.0149(6) -0.0028(6)
C10 0.0265(6) 0.0213(7) 0.0287(6) -0.0021(5) 0.0089(5) 0.0006(5)
C11 0.0512(9) 0.0251(8) 0.0472(9) 0.0039(7) 0.0327(8) 0.0028(7)
C12 0.0474(8) 0.0204(7) 0.0467(9) 0.0044(6) 0.0268(7) 0.0018(6)
C13 0.0257(6) 0.0213(7) 0.0283(6) -0.0035(5) 0.0075(5) -0.0003(5)
C14 0.0267(6) 0.0264(7) 0.0258(6) -0.0002(5) 0.0095(5) 0.0002(5)
C15 0.0281(6) 0.0221(7) 0.0271(6) 0.0030(5) 0.0074(5) 0.0013(5)
C16 0.0226(6) 0.0203(7) 0.0346(7) -0.0048(5) 0.0078(5) -0.0030(5)
C17 0.0323(7) 0.0255(7) 0.0374(8) -0.0030(6) 0.0093(6) -0.0008(6)
C18 0.0336(7) 0.0253(8) 0.0494(9) -0.0011(7) 0.0069(7) 0.0030(6)
C19 0.0374(8) 0.0370(9) 0.0450(9) -0.0111(7) 0.0184(7) -0.0006(7)
C20 0.0304(7) 0.0294(8) 0.0365(7) -0.0037(6) 0.0106(6) 0.0005(6)
N1 0.0338(6) 0.0251(6) 0.0327(6) -0.0016(5) 0.0080(5) 0.0047(5)
N2 0.0333(6) 0.0268(6) 0.0293(6) -0.0043(5) 0.0132(5) 0.0001(5)
N3 0.0328(6) 0.0305(7) 0.0571(8) -0.0081(6) 0.0151(6) 0.0039(5)

loop_
_atom_type_symbol
_atom_type_description
_atom_type_scat_dispersion_real
_atom_type_scat_dispersion_imag
_atom_type_scat_source
C C 0.0033 0.0016 'International Tables Vol C Tables 4.2.6.8 and 6.1.1.4'
H H 0.0000 0.0000 'International Tables Vol C Tables 4.2.6.8 and 6.1.1.4'
N N 0.0061 0.0033 'International Tables Vol C Tables 4.2.6.8 and 6.1.1.4'

loop_
_geom_angle_atom_site_label_1
_geom_angle_atom_site_label_2
_geom_angle_atom_site_label_3
_geom_angle
_geom_angle_site_symmetry_1
_geom_angle_site_symmetry_3
_geom_angle_publ_flag
N1 C1 C2 110.12(13) . . ?
N1 C1 H1 124.9 . . ?
C2 C1 H1 124.9 . . ?
C3 C2 C1 107.03(13) . . ?
C3 C2 H2 126.5 . . ?
C1 C2 H2 126.5 . . ?
C2 C3 C4 107.05(13) . . ?
C2 C3 H3 126.5 . . ?
C4 C3 H3 126.5 . . ?
N1 C4 C5 122.27(12) . . ?
N1 C4 C3 107.64(12) . . ?
C5 C4 C3 129.97(13) . . ?
C6 C5 C4 124.32(12) . . ?
C6 C5 C10 116.59(12) . . ?
C4 C5 C10 119.09(12) . . ?
C5 C6 N2 123.35(12) . . ?
C5 C6 C7 127.88(13) . . ?
N2 C6 C7 108.48(12) . . ?
C8 C7 C6 107.01(13) . . ?
C8 C7 H7 126.5 . . ?
C6 C7 H7 126.5 . . ?
C7 C8 C9 106.56(13) . . ?
C7 C8 H8 126.7 . . ?
C9 C8 H8 126.7 . . ?
N2 C9 C8 111.46(13) . . ?
N2 C9 H9 124.3 . . ?
C8 C9 H9 124.3 . . ?
C11 C10 C15 118.53(12) . . ?
C11 C10 C5 120.59(12) . . ?
C15 C10 C5 120.76(12) . . ?
C12 C11 C10 120.68(13) . . ?
C12 C11 H11 119.7 . . ?
C10 C11 H11 119.7 . . ?
C11 C12 C13 120.99(13) . . ?
C11 C12 H12 119.5 . . ?
C13 C12 H12 119.5 . . ?
C14 C13 C12 118.18(12) . . ?
C14 C13 C16 121.22(12) . . ?
C12 C13 C16 120.61(13) . . ?
C15 C14 C13 120.92(12) . . ?
C15 C14 H14 119.5 . . ?
C13 C14 H14 119.5 . . ?
C14 C15 C10 120.70(13) . . ?
C14 C15 H15 119.7 . . ?
C10 C15 H15 119.7 . . ?
C20 C16 C17 116.53(13) . . ?
C20 C16 C13 121.66(13) . . ?
C17 C16 C13 121.81(12) . . ?
C18 C17 C16 119.49(14) . . ?
C18 C17 H17 120.3 . . ?
C16 C17 H17 120.3 . . ?
N3 C18 C17 124.29(15) . . ?
N3 C18 H18 117.9 . . ?
C17 C18 H18 117.9 . . ?
N3 C19 C20 124.34(15) . . ?
N3 C19 H19 117.8 . . ?
C20 C19 H19 117.8 . . ?
C19 C20 C16 119.41(14) . . ?
C19 C20 H20 120.3 . . ?
C16 C20 H20 120.3 . . ?
C1 N1 C4 108.15(12) . . ?
C1 N1 H1A 125.9 . . ?
C4 N1 H1A 125.9 . . ?
C9 N2 C6 106.49(12) . . ?
C18 N3 C19 115.93(13) . . ?

loop_
_geom_bond_atom_site_label_1
_geom_bond_atom_site_label_2
_geom_bond_distance
_geom_bond_site_symmetry_2
_geom_bond_publ_flag
C1 N1 1.3316(19) . ?
C1 C2 1.401(2) . ?
C1 H1 0.9300 . ?
C2 C3 1.380(2) . ?
C2 H2 0.9300 . ?
C3 C4 1.414(2) . ?
C3 H3 0.9300 . ?
C4 N1 1.3909(17) . ?
C4 C5 1.4062(19) . ?
C5 C6 1.3989(19) . ?
C5 C10 1.4951(18) . ?
C6 N2 1.4004(17) . ?
C6 C7 1.4214(19) . ?
C7 C8 1.371(2) . ?
C7 H7 0.9300 . ?
C8 C9 1.411(2) . ?
C8 H8 0.9300 . ?
C9 N2 1.3309(19) . ?
C9 H9 0.9300 . ?
C10 C11 1.390(2) . ?
C10 C15 1.3924(18) . ?
C11 C12 1.385(2) . ?
C11 H11 0.9300 . ?
C12 C13 1.3939(19) . ?
C12 H12 0.9300 . ?
C13 C14 1.3914(19) . ?
C13 C16 1.4845(18) . ?
C14 C15 1.3859(18) . ?
C14 H14 0.9300 . ?
C15 H15 0.9300 . ?
C16 C20 1.3945(19) . ?
C16 C17 1.395(2) . ?
C17 C18 1.387(2) . ?
C17 H17 0.9300 . ?
C18 N3 1.333(2) . ?
C18 H18 0.9300 . ?
C19 N3 1.336(2) . ?
C19 C20 1.386(2) . ?
C19 H19 0.9300 . ?
C20 H20 0.9300 . ?
N1 H1A 0.8600 . ?

loop_
_cod_related_entry_id
_cod_related_entry_database
_cod_related_entry_code
1 ChemSpider 30652772
